data_7035496
loop_
_publ_author_name
'Morales-Cer\'on, Judith P'
'Salazar-Pereda, Ver\'onica'
'Mendoza-Espinosa, Daniel'
'Alvarado-Rodr\'iguez, Jos\'e G'
'Cruz-Borbolla, Juli\'an'
'Andrade-L\'opez, Noem\'i'
'V\'asquez-P\'erez, Jos\'e M'

_publ_section_title
;
 Synthesis of Ir(iii) complexes with Tp(Me2) and acac ligands and their
 reactivity with electrophiles.
;
_journal_issue 31
_journal_name_full 'Dalton transactions (Cambridge, England : 2003)'
_journal_page_first 13881
_journal_page_last 13889
_journal_paper_doi 10.1039/c5dt01937k
_journal_volume 44
_journal_year 2015
_chemical_formula_moiety 'C24 H36 B Ir N6 O2'
_chemical_formula_sum 'C24 H36 B Ir N6 O2'
_chemical_formula_weight 643.60
_space_group_crystal_system monoclinic
_space_group_IT_number 14
_space_group_name_Hall '-P 2yn'
_space_group_name_H-M_alt 'P 1 21/n 1'
_symmetry_space_group_name_Hall '-P 2yn'
_symmetry_space_group_name_H-M 'P 1 21/n 1'
_atom_sites_solution_hydrogens geom
_atom_sites_solution_primary direct
_audit_creation_date 2015-04-08
_audit_creation_method
;
Olex2 1.2
(compiled 2015.01.26 svn.r3150 for OlexSys, GUI svn.r4998)
;
_audit_update_record
;
2015-05-12 deposited with the CCDC.
2015-06-19 downloaded from the CCDC.
;
_cell_angle_alpha 90
_cell_angle_beta 97.2716(15)
_cell_angle_gamma 90
_cell_formula_units_Z 4
_cell_length_a 12.9841(2)
_cell_length_b 14.2878(2)
_cell_length_c 14.0320(3)
_cell_measurement_reflns_used 37312
_cell_measurement_temperature 294
_cell_measurement_theta_max 28.7470
_cell_measurement_theta_min 3.2450
_cell_volume 2582.20(8)
_computing_cell_refinement
;
CrysAlisPro, Agilent Technologies,
Version 1.171.37.35 (release 13-08-2014 CrysAlis171 .NET)
(compiled Aug 13 2014,18:06:01)
;
_computing_data_collection
;
CrysAlisPro, Agilent Technologies,
Version 1.171.37.35 (release 13-08-2014 CrysAlis171 .NET)
(compiled Aug 13 2014,18:06:01)
;
_computing_data_reduction
;
CrysAlisPro, Agilent Technologies,
Version 1.171.37.35 (release 13-08-2014 CrysAlis171 .NET)
(compiled Aug 13 2014,18:06:01)
;
_computing_molecular_graphics 'Olex2 (Dolomanov et al., 2009)'
_computing_publication_material 'Olex2 (Dolomanov et al., 2009)'
_computing_structure_refinement 'ShelXL (Sheldrick, 2008)'
_computing_structure_solution 'ShelXT (Sheldrick, 2015)'
_diffrn_ambient_temperature 294
_diffrn_detector 'CCD plate'
_diffrn_detector_area_resol_mean 10.3659
_diffrn_detector_type Atlas
_diffrn_measured_fraction_theta_full 0.998
_diffrn_measured_fraction_theta_max 0.998
_diffrn_measurement_details
;
  1 omega  -87.00  -38.00   1.0000    4.0000
omega____ theta____ kappa____ phi______ frames
    -       -9.9610  156.0000 -175.7382 49

  2 omega  -30.00   91.00   1.0000    4.0000
omega____ theta____ kappa____ phi______ frames
    -       11.3672   19.0000 -150.0000 121

  3 omega  -17.00   85.00   1.0000    4.0000
omega____ theta____ kappa____ phi______ frames
    -       11.3672   57.0000 -120.0000 102

  4 omega  -17.00   85.00   1.0000    4.0000
omega____ theta____ kappa____ phi______ frames
    -       11.3672   57.0000   60.0000 102

  5 omega  -17.00   85.00   1.0000    4.0000
omega____ theta____ kappa____ phi______ frames
    -       11.3672   57.0000  -60.0000 102

  6 omega  -25.00   52.00   1.0000    4.0000
omega____ theta____ kappa____ phi______ frames
    -       11.3672  -99.0000 -120.0000 77

  7 omega  -62.00   40.00   1.0000    4.0000
omega____ theta____ kappa____ phi______ frames
    -       11.3672  -57.0000  120.0000 102

  8 omega   14.00   87.00   1.0000    4.0000
omega____ theta____ kappa____ phi______ frames
    -       11.3672 -153.0000   81.0876 73

  9 omega  -79.00  -31.00   1.0000    4.0000
omega____ theta____ kappa____ phi______ frames
    -       -9.9610  145.0000  -22.4957 48

 10 omega  -85.00  -36.00   1.0000    4.0000
omega____ theta____ kappa____ phi______ frames
    -       -9.9610  153.0000  131.8626 49

 11 omega  -84.00  -35.00   1.0000    4.0000
omega____ theta____ kappa____ phi______ frames
    -       -9.9610  152.0000 -147.9658 49

 12 omega  -85.00  -36.00   1.0000    4.0000
omega____ theta____ kappa____ phi______ frames
    -       -9.9610  153.0000   76.7678 49

 13 omega  -33.00   50.00   1.0000    4.0000
omega____ theta____ kappa____ phi______ frames
    -       11.3672  -92.0000  107.6209 83

 14 omega  -20.00   56.00   1.0000    4.0000
omega____ theta____ kappa____ phi______ frames
    -       11.3672 -105.0000  -23.6169 76

 15 omega  -17.00   85.00   1.0000    4.0000
omega____ theta____ kappa____ phi______ frames
    -       11.3672   57.0000  120.0000 102

 16 omega  -67.00  -19.00   1.0000    4.0000
omega____ theta____ kappa____ phi______ frames
    -       -9.9610  126.0000  162.4878 48

 17 omega  -80.00  -32.00   1.0000    4.0000
omega____ theta____ kappa____ phi______ frames
    -       -9.9610  147.0000  101.2151 48

 18 omega  -77.00  100.00   1.0000    4.0000
omega____ theta____ kappa____ phi______ frames
    -       11.3672    0.0000 -180.0000 177

 19 omega  -77.00  100.00   1.0000    4.0000
omega____ theta____ kappa____ phi______ frames
    -       11.3672    0.0000 -120.0000 177

 20 omega  -77.00  -43.00   1.0000    4.0000
omega____ theta____ kappa____ phi______ frames
    -       11.3672    0.0000  -90.0000 34

 21 omega  -77.00  100.00   1.0000    4.0000
omega____ theta____ kappa____ phi______ frames
    -       11.3672    0.0000 -150.0000 177
;
_diffrn_measurement_device 'four-circle diffractometer'
_diffrn_measurement_device_type 'Xcalibur, Atlas, Gemini'
_diffrn_measurement_method '\w scans'
_diffrn_orient_matrix_UB_11 0.0319712000
_diffrn_orient_matrix_UB_12 0.0398745000
_diffrn_orient_matrix_UB_13 -0.0029028000
_diffrn_orient_matrix_UB_21 -0.0048663000
_diffrn_orient_matrix_UB_22 0.0110508000
_diffrn_orient_matrix_UB_23 0.0485038000
_diffrn_orient_matrix_UB_31 0.0445890000
_diffrn_orient_matrix_UB_32 -0.0274161000
_diffrn_orient_matrix_UB_33 0.0153484000
_diffrn_radiation_monochromator graphite
_diffrn_radiation_probe x-ray
_diffrn_radiation_type MoK\a
_diffrn_radiation_wavelength 0.71073
_diffrn_reflns_av_R_equivalents 0.1067
_diffrn_reflns_av_unetI/netI 0.0269
_diffrn_reflns_laue_measured_fraction_full 0.998
_diffrn_reflns_laue_measured_fraction_max 0.998
_diffrn_reflns_limit_h_max 16
_diffrn_reflns_limit_h_min -16
_diffrn_reflns_limit_k_max 17
_diffrn_reflns_limit_k_min -17
_diffrn_reflns_limit_l_max 17
_diffrn_reflns_limit_l_min -17
_diffrn_reflns_number 123703
_diffrn_reflns_point_group_measured_fraction_full 0.998
_diffrn_reflns_point_group_measured_fraction_max 0.998
_diffrn_reflns_theta_full 25.242
_diffrn_reflns_theta_max 26.370
_diffrn_reflns_theta_min 3.163
_diffrn_source 'Enhance (Mo) X-ray Source'
_exptl_absorpt_coefficient_mu 5.203
_exptl_absorpt_correction_T_max 1.00000
_exptl_absorpt_correction_T_min 0.31410
_exptl_absorpt_correction_type multi-scan
_exptl_absorpt_process_details
;
CrysAlisPro, Agilent Technologies,
Version 1.171.37.35 (release 13-08-2014 CrysAlis171 .NET)
(compiled Aug 13 2014,18:06:01)
Empirical absorption correction using spherical harmonics,
 implemented in SCALE3 ABSPACK scaling algorithm.
;
_exptl_crystal_colour 'clear red'
_exptl_crystal_colour_lustre clear
_exptl_crystal_colour_primary red
_exptl_crystal_density_diffrn 1.656
_exptl_crystal_description plate
_exptl_crystal_F_000 1280
_exptl_crystal_size_max 0.5
_exptl_crystal_size_mid 0.4
_exptl_crystal_size_min 0.2
_refine_diff_density_max 4.318
_refine_diff_density_min -2.175
_refine_diff_density_rms 0.238
_refine_ls_extinction_method none
_refine_ls_goodness_of_fit_ref 1.128
_refine_ls_hydrogen_treatment constr
_refine_ls_matrix_type full
_refine_ls_number_parameters 317
_refine_ls_number_reflns 5261
_refine_ls_number_restraints 0
_refine_ls_restrained_S_all 1.128
_refine_ls_R_factor_all 0.0525
_refine_ls_R_factor_gt 0.0448
_refine_ls_shift/su_max 0.003
_refine_ls_shift/su_mean 0.000
_refine_ls_structure_factor_coef Fsqd
_refine_ls_weighting_details 'w=1/[\s^2^(Fo^2^)+(0.0840P)^2^+4.3492P] where P=(Fo^2^+2Fc^2^)/3'
_refine_ls_weighting_scheme calc
_refine_ls_wR_factor_gt 0.1188
_refine_ls_wR_factor_ref 0.1295
_reflns_Friedel_coverage 0.000
_reflns_number_gt 4560
_reflns_number_total 5261
_reflns_threshold_expression 'I > 2\s(I)'
_cod_data_source_file c5dt01937k2.cif
_cod_data_source_block vero_01
_cod_depositor_comments 'Adding full bibliography for 7035495--7035497.cif.'
_cod_original_cell_volume 2582.21(8)
_cod_database_code 7035496
_chemical_oxdiff_formula 'C22 H30 B1 O2 Ir1 N6'
_chemical_oxdiff_usercomment 'Cristales rojos carbeno Acac'
_shelx_space_group_comment
;
The symmetry employed for this shelxl refinement is uniquely defined
by the following loop, which should always be used as a source of
symmetry information in preference to the above space-group names.
They are only intended as comments.
;
_reflns_odcompleteness_completeness 99.80
_reflns_odcompleteness_iscentric 1
_reflns_odcompleteness_theta 26.32
_olex2_refinement_description
;
1. Fixed Uiso
 At 1.2 times of:
  All B(H) groups, All C(H) groups, All C(H,H) groups
 At 1.5 times of:
  All C(H,H,H) groups
2.a Ternary CH refined with riding coordinates:
 B1(H1)
2.b Secondary CH2 refined with riding coordinates:
 C21(H21A,H21B)
2.c Aromatic/amide H refined with riding coordinates:
 C2(H2), C7(H7), C12(H12)
2.d Idealised Me refined as rotating group:
 C4(H4A,H4B,H4C), C5(H5A,H5B,H5C), C9(H9A,H9B,H9C), C10(H10A,H10B,H10C),
 C14(H14A,H14B,H14C), C15(H15A,H15B,H15C), C16(H16A,H16B,H16C), C20(H20A,H20B,
 H20C), C22(H22A,H22B,H22C), C24(H24A,H24B,H24C)
;
_shelx_shelxl_version_number 2014/7
_olex2_submission_special_instructions 'No special instructions were received'

loop_
_space_group_symop_operation_xyz
'x, y, z'
'-x+1/2, y+1/2, -z+1/2'
'-x, -y, -z'
'x-1/2, -y-1/2, z-1/2'

loop_
_atom_site_label
_atom_site_type_symbol
_atom_site_fract_x
_atom_site_fract_y
_atom_site_fract_z
_atom_site_U_iso_or_equiv
_atom_site_adp_type
_atom_site_occupancy
_atom_site_site_symmetry_order
_atom_site_calc_flag
_atom_site_refinement_flags_posn
Ir1 Ir 0.44810(2) 0.40329(2) 0.75797(2) 0.03278(12) Uani 1 1 d .
O1 O 0.3195(3) 0.4405(3) 0.6663(3) 0.0443(9) Uani 1 1 d .
O2 O 0.0660(5) 0.4363(6) 0.8178(6) 0.097(2) Uani 1 1 d .
N1 N 0.6067(4) 0.5614(4) 0.7861(3) 0.0379(10) Uani 1 1 d .
N2 N 0.5027(4) 0.5468(3) 0.7821(4) 0.0397(11) Uani 1 1 d .
N3 N 0.6651(4) 0.4037(3) 0.8531(4) 0.0362(11) Uani 1 1 d .
N4 N 0.5716(4) 0.3597(3) 0.8529(3) 0.0384(10) Uani 1 1 d .
N5 N 0.6524(4) 0.4351(4) 0.6763(4) 0.0398(11) Uani 1 1 d .
N6 N 0.5535(5) 0.4077(3) 0.6478(4) 0.0368(12) Uani 1 1 d .
C1 C 0.6261(5) 0.6548(4) 0.7864(4) 0.0441(14) Uani 1 1 d .
C2 C 0.5335(5) 0.7002(5) 0.7842(5) 0.0493(15) Uani 1 1 d .
H2 H 0.5230 0.7646 0.7835 0.059 Uiso 1 1 calc R
C3 C 0.4579(5) 0.6310(5) 0.7833(5) 0.0470(14) Uani 1 1 d .
C4 C 0.7314(6) 0.6937(5) 0.7859(7) 0.065(2) Uani 1 1 d .
H4A H 0.7708 0.6846 0.8479 0.098 Uiso 1 1 calc GR
H4B H 0.7267 0.7594 0.7717 0.098 Uiso 1 1 calc GR
H4C H 0.7653 0.6623 0.7380 0.098 Uiso 1 1 calc GR
C5 C 0.3435(5) 0.6435(5) 0.7780(6) 0.0566(17) Uani 1 1 d .
H5A H 0.3110 0.6250 0.7156 0.085 Uiso 1 1 calc GR
H5B H 0.3281 0.7080 0.7889 0.085 Uiso 1 1 calc GR
H5C H 0.3176 0.6055 0.8261 0.085 Uiso 1 1 calc GR
C6 C 0.7350(5) 0.3652(5) 0.9211(5) 0.0461(14) Uani 1 1 d .
C7 C 0.6854(5) 0.2959(5) 0.9647(5) 0.0514(15) Uani 1 1 d .
H7 H 0.7148 0.2574 1.0143 0.062 Uiso 1 1 calc R
C8 C 0.5843(5) 0.2935(4) 0.9218(4) 0.0452(13) Uani 1 1 d .
C9 C 0.8453(6) 0.3974(6) 0.9385(7) 0.067(2) Uani 1 1 d .
H9A H 0.8814 0.3771 0.8866 0.100 Uiso 1 1 calc GR
H9B H 0.8781 0.3713 0.9977 0.100 Uiso 1 1 calc GR
H9C H 0.8472 0.4644 0.9424 0.100 Uiso 1 1 calc GR
C10 C 0.5012(6) 0.2278(5) 0.9450(5) 0.0627(19) Uani 1 1 d .
H10A H 0.4359 0.2460 0.9101 0.094 Uiso 1 1 calc GR
H10B H 0.4966 0.2299 1.0127 0.094 Uiso 1 1 calc GR
H10C H 0.5180 0.1653 0.9271 0.094 Uiso 1 1 calc GR
C11 C 0.7088(5) 0.4319(5) 0.6025(5) 0.0502(15) Uani 1 1 d .
C12 C 0.6434(7) 0.4035(4) 0.5239(5) 0.056(2) Uani 1 1 d .
H12 H 0.6608 0.3951 0.4622 0.067 Uiso 1 1 calc R
C13 C 0.5460(6) 0.3895(4) 0.5532(5) 0.0460(15) Uani 1 1 d .
C14 C 0.8209(6) 0.4580(7) 0.6122(7) 0.077(2) Uani 1 1 d .
H14A H 0.8274 0.5249 0.6145 0.116 Uiso 1 1 calc GR
H14B H 0.8512 0.4343 0.5581 0.116 Uiso 1 1 calc GR
H14C H 0.8561 0.4315 0.6703 0.116 Uiso 1 1 calc GR
C15 C 0.4483(6) 0.3595(5) 0.4946(5) 0.0593(17) Uani 1 1 d .
H15A H 0.4472 0.2925 0.4894 0.089 Uiso 1 1 calc GR
H15B H 0.4447 0.3865 0.4316 0.089 Uiso 1 1 calc GR
H15C H 0.3900 0.3801 0.5248 0.089 Uiso 1 1 calc GR
C16 C 0.1371(6) 0.4471(7) 0.6383(6) 0.072(2) Uani 1 1 d .
H16A H 0.1089 0.5068 0.6527 0.109 Uiso 1 1 calc GR
H16B H 0.0881 0.3987 0.6477 0.109 Uiso 1 1 calc GR
H16C H 0.1510 0.4464 0.5727 0.109 Uiso 1 1 calc GR
C17 C 0.2357(5) 0.4304(5) 0.7033(5) 0.0465(14) Uani 1 1 d .
C18 C 0.2442(7) 0.4132(5) 0.8077(6) 0.0556(18) Uani 1 1 d .
C19 C 0.1481(6) 0.4015(4) 0.8503(6) 0.0500(17) Uani 1 1 d .
C20 C 0.1488(7) 0.3389(7) 0.9358(7) 0.081(3) Uani 1 1 d .
H20A H 0.1537 0.3762 0.9931 0.121 Uiso 1 1 calc GR
H20B H 0.2073 0.2974 0.9391 0.121 Uiso 1 1 calc GR
H20C H 0.0859 0.3030 0.9300 0.121 Uiso 1 1 calc GR
C21 C 0.4050(5) 0.2658(4) 0.7178(5) 0.0477(14) Uani 1 1 d .
H21A H 0.3685 0.2395 0.7677 0.057 Uiso 1 1 calc R
H21B H 0.3558 0.2690 0.6597 0.057 Uiso 1 1 calc R
C22 C 0.4903(6) 0.1983(5) 0.6998(6) 0.0601(18) Uani 1 1 d .
H22A H 0.5255 0.2214 0.6485 0.090 Uiso 1 1 calc GR
H22B H 0.4605 0.1382 0.6825 0.090 Uiso 1 1 calc GR
H22C H 0.5388 0.1923 0.7570 0.090 Uiso 1 1 calc GR
C23 C 0.3462(5) 0.4097(4) 0.8480(5) 0.0375(13) Uani 1 1 d .
C24 C 0.3728(6) 0.4296(6) 0.9532(5) 0.0552(16) Uani 1 1 d .
H24A H 0.4468 0.4294 0.9695 0.083 Uiso 1 1 calc GR
H24B H 0.3428 0.3822 0.9896 0.083 Uiso 1 1 calc GR
H24C H 0.3457 0.4897 0.9677 0.083 Uiso 1 1 calc GR
B1 B 0.6804(5) 0.4777(5) 0.7775(5) 0.0419(15) Uani 1 1 d .
H1 H 0.7527 0.4992 0.7857 0.050 Uiso 1 1 calc R

loop_
_atom_site_aniso_label
_atom_site_aniso_U_11
_atom_site_aniso_U_22
_atom_site_aniso_U_33
_atom_site_aniso_U_23
_atom_site_aniso_U_13
_atom_site_aniso_U_12
Ir1 0.03095(17) 0.03716(17) 0.03058(17) 0.00164(7) 0.00525(10) -0.00094(7)
O1 0.039(2) 0.049(2) 0.044(2) 0.0052(19) 0.0033(18) 0.0022(19)
O2 0.051(3) 0.126(5) 0.121(6) 0.043(5) 0.035(4) 0.018(4)
N1 0.037(2) 0.038(2) 0.040(3) -0.002(2) 0.0079(19) -0.005(2)
N2 0.039(3) 0.042(3) 0.040(3) -0.002(2) 0.008(2) 0.001(2)
N3 0.030(3) 0.042(3) 0.036(3) -0.0003(18) 0.005(2) 0.0020(17)
N4 0.035(2) 0.039(3) 0.041(3) 0.005(2) 0.0061(19) 0.000(2)
N5 0.036(3) 0.043(3) 0.041(3) -0.003(2) 0.011(2) 0.003(2)
N6 0.046(3) 0.038(3) 0.028(3) 0.0012(17) 0.012(2) 0.0035(19)
C1 0.054(4) 0.037(3) 0.041(3) 0.000(2) 0.006(3) -0.008(3)
C2 0.063(4) 0.041(3) 0.046(3) 0.002(3) 0.012(3) 0.001(3)
C3 0.055(4) 0.050(4) 0.037(3) -0.005(3) 0.009(3) 0.006(3)
C4 0.062(4) 0.054(4) 0.081(5) 0.004(4) 0.011(4) -0.016(3)
C5 0.050(4) 0.046(4) 0.075(5) 0.001(3) 0.011(3) 0.012(3)
C6 0.044(3) 0.050(3) 0.043(3) -0.003(3) 0.001(3) 0.009(3)
C7 0.054(4) 0.054(4) 0.043(3) 0.008(3) -0.004(3) 0.010(3)
C8 0.053(3) 0.048(3) 0.034(3) 0.007(2) 0.006(2) 0.004(3)
C9 0.037(4) 0.080(6) 0.079(6) 0.005(4) -0.006(4) 0.005(3)
C10 0.067(4) 0.066(5) 0.056(4) 0.023(3) 0.009(3) -0.005(4)
C11 0.056(4) 0.052(3) 0.048(4) 0.006(3) 0.027(3) 0.007(3)
C12 0.085(6) 0.050(4) 0.039(4) 0.002(3) 0.033(4) 0.003(3)
C13 0.066(4) 0.038(3) 0.035(3) 0.002(2) 0.012(3) 0.004(3)
C14 0.062(5) 0.094(6) 0.084(6) 0.003(5) 0.039(4) -0.001(4)
C15 0.076(5) 0.061(4) 0.041(3) -0.008(3) 0.005(3) 0.002(4)
C16 0.048(4) 0.100(6) 0.066(5) 0.013(5) -0.005(3) 0.005(4)
C17 0.035(3) 0.049(3) 0.054(4) 0.004(3) 0.001(3) -0.004(3)
C18 0.062(5) 0.062(4) 0.043(4) -0.009(3) 0.008(3) -0.005(3)
C19 0.038(4) 0.055(4) 0.059(4) 0.004(3) 0.016(3) -0.002(3)
C20 0.077(6) 0.089(6) 0.082(6) 0.024(5) 0.031(5) -0.010(5)
C21 0.046(3) 0.049(3) 0.048(3) -0.002(3) 0.002(3) -0.009(3)
C22 0.068(5) 0.048(4) 0.066(4) -0.006(3) 0.010(4) -0.002(3)
C23 0.037(3) 0.038(3) 0.039(3) 0.003(2) 0.012(3) -0.002(2)
C24 0.052(4) 0.080(5) 0.034(3) -0.004(3) 0.008(3) -0.003(4)
B1 0.031(3) 0.043(3) 0.051(4) -0.003(3) 0.004(3) 0.004(3)

loop_
_atom_type_symbol
_atom_type_description
_atom_type_scat_dispersion_real
_atom_type_scat_dispersion_imag
_atom_type_scat_source
C C 0.0033 0.0016 'International Tables Vol C Tables 4.2.6.8 and 6.1.1.4'
H H 0.0000 0.0000 'International Tables Vol C Tables 4.2.6.8 and 6.1.1.4'
B B 0.0013 0.0007 'International Tables Vol C Tables 4.2.6.8 and 6.1.1.4'
N N 0.0061 0.0033 'International Tables Vol C Tables 4.2.6.8 and 6.1.1.4'
O O 0.0106 0.0060 'International Tables Vol C Tables 4.2.6.8 and 6.1.1.4'
Ir Ir -1.4442 7.9887 'International Tables Vol C Tables 4.2.6.8 and 6.1.1.4'

loop_
_geom_angle_atom_site_label_1
_geom_angle_atom_site_label_2
_geom_angle_atom_site_label_3
_geom_angle
O1 Ir1 N2 94.41(18)
O1 Ir1 N4 176.50(17)
O1 Ir1 N6 94.69(19)
O1 Ir1 C21 84.6(2)
N2 Ir1 N6 82.12(18)
N4 Ir1 N2 88.43(19)
N4 Ir1 N6 87.7(2)
N4 Ir1 C21 92.9(2)
C21 Ir1 N2 172.3(2)
C21 Ir1 N6 90.4(2)
C23 Ir1 O1 80.1(2)
C23 Ir1 N2 95.1(2)
C23 Ir1 N4 97.6(3)
C23 Ir1 N6 173.9(2)
C23 Ir1 C21 92.2(2)
C17 O1 Ir1 112.7(4)
N2 N1 B1 120.0(5)
C1 N1 N2 109.5(5)
C1 N1 B1 130.1(5)
N1 N2 Ir1 116.8(4)
C3 N2 Ir1 135.5(4)
C3 N2 N1 107.1(5)
N4 N3 B1 120.7(5)
C6 N3 N4 109.4(5)
C6 N3 B1 129.7(5)
N3 N4 Ir1 118.9(4)
C8 N4 Ir1 134.0(4)
C8 N4 N3 107.1(5)
N6 N5 B1 119.3(5)
C11 N5 N6 110.6(5)
C11 N5 B1 129.4(6)
N5 N6 Ir1 117.0(4)
C13 N6 Ir1 135.9(5)
C13 N6 N5 107.2(6)
N1 C1 C2 107.7(5)
N1 C1 C4 122.8(6)
C2 C1 C4 129.5(6)
C1 C2 H2 126.8
C1 C2 C3 106.3(6)
C3 C2 H2 126.8
N2 C3 C2 109.3(6)
N2 C3 C5 122.7(6)
C2 C3 C5 127.8(6)
C1 C4 H4A 109.5
C1 C4 H4B 109.5
C1 C4 H4C 109.5
H4A C4 H4B 109.5
H4A C4 H4C 109.5
H4B C4 H4C 109.5
C3 C5 H5A 109.5
C3 C5 H5B 109.5
C3 C5 H5C 109.5
H5A C5 H5B 109.5
H5A C5 H5C 109.5
H5B C5 H5C 109.5
N3 C6 C7 107.5(6)
N3 C6 C9 122.4(6)
C7 C6 C9 130.2(6)
C6 C7 H7 126.3
C6 C7 C8 107.4(6)
C8 C7 H7 126.3
N4 C8 C7 108.7(6)
N4 C8 C10 124.8(6)
C7 C8 C10 126.5(6)
C6 C9 H9A 109.5
C6 C9 H9B 109.5
C6 C9 H9C 109.5
H9A C9 H9B 109.5
H9A C9 H9C 109.5
H9B C9 H9C 109.5
C8 C10 H10A 109.5
C8 C10 H10B 109.5
C8 C10 H10C 109.5
H10A C10 H10B 109.5
H10A C10 H10C 109.5
H10B C10 H10C 109.5
N5 C11 C12 106.8(6)
N5 C11 C14 122.8(7)
C12 C11 C14 130.4(7)
C11 C12 H12 126.3
C11 C12 C13 107.4(6)
C13 C12 H12 126.3
N6 C13 C12 107.9(7)
N6 C13 C15 123.6(7)
C12 C13 C15 128.4(7)
C11 C14 H14A 109.5
C11 C14 H14B 109.5
C11 C14 H14C 109.5
H14A C14 H14B 109.5
H14A C14 H14C 109.5
H14B C14 H14C 109.5
C13 C15 H15A 109.5
C13 C15 H15B 109.5
C13 C15 H15C 109.5
H15A C15 H15B 109.5
H15A C15 H15C 109.5
H15B C15 H15C 109.5
H16A C16 H16B 109.5
H16A C16 H16C 109.5
H16B C16 H16C 109.5
C17 C16 H16A 109.5
C17 C16 H16B 109.5
C17 C16 H16C 109.5
O1 C17 C16 116.3(6)
O1 C17 C18 117.6(6)
C18 C17 C16 125.7(7)
C19 C18 C17 117.7(7)
C23 C18 C17 111.2(7)
C23 C18 C19 131.0(7)
O2 C19 C18 123.8(7)
O2 C19 C20 117.5(7)
C18 C19 C20 118.6(7)
C19 C20 H20A 109.5
C19 C20 H20B 109.5
C19 C20 H20C 109.5
H20A C20 H20B 109.5
H20A C20 H20C 109.5
H20B C20 H20C 109.5
Ir1 C21 H21A 107.9
Ir1 C21 H21B 107.9
H21A C21 H21B 107.2
C22 C21 Ir1 117.8(5)
C22 C21 H21A 107.9
C22 C21 H21B 107.9
C21 C22 H22A 109.5
C21 C22 H22B 109.5
C21 C22 H22C 109.5
H22A C22 H22B 109.5
H22A C22 H22C 109.5
H22B C22 H22C 109.5
C18 C23 Ir1 115.8(5)
C18 C23 C24 119.2(6)
C24 C23 Ir1 123.9(5)
C23 C24 H24A 109.5
C23 C24 H24B 109.5
C23 C24 H24C 109.5
H24A C24 H24B 109.5
H24A C24 H24C 109.5
H24B C24 H24C 109.5
N1 B1 H1 110.0
N3 B1 N1 110.2(5)
N3 B1 N5 109.2(5)
N3 B1 H1 110.0
N5 B1 N1 107.5(5)
N5 B1 H1 110.0

loop_
_geom_bond_atom_site_label_1
_geom_bond_atom_site_label_2
_geom_bond_distance
Ir1 O1 2.045(4)
Ir1 N2 2.182(5)
Ir1 N4 2.048(5)
Ir1 N6 2.191(5)
Ir1 C21 2.099(6)
Ir1 C23 1.944(7)
O1 C17 1.272(8)
O2 C19 1.212(9)
N1 N2 1.360(7)
N1 C1 1.359(8)
N1 B1 1.546(8)
N2 C3 1.337(9)
N3 N4 1.367(7)
N3 C6 1.348(8)
N3 B1 1.528(9)
N4 C8 1.347(7)
N5 N6 1.355(8)
N5 C11 1.343(8)
N5 B1 1.545(9)
N6 C13 1.344(9)
C1 C2 1.363(9)
C1 C4 1.476(9)
C2 H2 0.9300
C2 C3 1.393(10)
C3 C5 1.488(9)
C4 H4A 0.9600
C4 H4B 0.9600
C4 H4C 0.9600
C5 H5A 0.9600
C5 H5B 0.9600
C5 H5C 0.9600
C6 C7 1.367(10)
C6 C9 1.495(10)
C7 H7 0.9300
C7 C8 1.374(9)
C8 C10 1.497(9)
C9 H9A 0.9600
C9 H9B 0.9600
C9 H9C 0.9600
C10 H10A 0.9600
C10 H10B 0.9600
C10 H10C 0.9600
C11 C12 1.366(12)
C11 C14 1.491(11)
C12 H12 0.9300
C12 C13 1.394(11)
C13 C15 1.484(10)
C14 H14A 0.9600
C14 H14B 0.9600
C14 H14C 0.9600
C15 H15A 0.9600
C15 H15B 0.9600
C15 H15C 0.9600
C16 H16A 0.9600
C16 H16B 0.9600
C16 H16C 0.9600
C16 C17 1.494(9)
C17 C18 1.475(10)
C18 C19 1.460(11)
C18 C23 1.373(11)
C19 C20 1.495(11)
C20 H20A 0.9600
C20 H20B 0.9600
C20 H20C 0.9600
C21 H21A 0.9700
C21 H21B 0.9700
C21 C22 1.514(10)
C22 H22A 0.9600
C22 H22B 0.9600
C22 H22C 0.9600
C23 C24 1.500(9)
C24 H24A 0.9600
C24 H24B 0.9600
C24 H24C 0.9600
B1 H1 0.9800
